data_4347445
loop_
_publ_author_name
'He, Mingrui'
'Li, Xiangjun'
'Liu, Yanhong'
'Li, Jianfeng'

_publ_section_title
;
 Axial Mn-CCN Bonds of Cyano Manganese(II) Porphyrin Complexes: Flexible
 and Weak?
;
_journal_issue 12
_journal_name_full 'Inorganic chemistry'
_journal_page_first 5871
_journal_page_last 5879
_journal_paper_doi 10.1021/acs.inorgchem.6b00173
_journal_volume 55
_journal_year 2016
_chemical_formula_moiety 'C49 H36 Mn N5, C18 H36 K N2 O6, C6 H5 Cl'
_chemical_formula_sum 'C73 H77 Cl K Mn N7 O6'
_chemical_formula_weight 1277.90
_chemical_name_common '[K(222)][Mn(TTP)(CN)]PhCl'
_space_group_crystal_system triclinic
_space_group_IT_number 2
_space_group_name_Hall '-P 1'
_space_group_name_H-M_alt 'P -1'
_atom_sites_solution_hydrogens geom
_atom_sites_solution_primary direct
_atom_sites_solution_secondary difmap
_audit_creation_method SHELXL-2014/6
_cell_angle_alpha 81.690(2)
_cell_angle_beta 74.862(2)
_cell_angle_gamma 86.134(2)
_cell_formula_units_Z 2
_cell_length_a 11.7796(3)
_cell_length_b 14.8337(4)
_cell_length_c 20.0496(6)
_cell_measurement_reflns_used 11742
_cell_measurement_temperature 150(2)
_cell_measurement_theta_max 29.1724
_cell_measurement_theta_min 3.0948
_cell_volume 3344.68(16)
_computing_cell_refinement 'CrysAlisPro, Oxford Diffraction Ltd.,Version 1.171.35.19'
_computing_data_collection 'CrysAlisPro, Oxford Diffraction Ltd.,Version 1.171.35.19'
_computing_data_reduction 'CrysAlisPro, Oxford Diffraction Ltd.,Version 1.171.35.19'
_computing_molecular_graphics 'SHELXP-2014/6 (Sheldrick, 2014)'
_computing_publication_material 'SHELXCIF-2014/6 (Sheldrick, 2014)/enCEFer(CCDC, 2014)'
_computing_structure_refinement 'SHELXL-2014/6 (Sheldrick, 2014)'
_computing_structure_solution 'SHELXS-2014/6 (Sheldrick, 2014)'
_diffrn_ambient_temperature 150(2)
_diffrn_detector_area_resol_mean 16.2141
_diffrn_measured_fraction_theta_full 0.998
_diffrn_measured_fraction_theta_max 0.998
_diffrn_measurement_device_type 'Xcalibur, Eos, Gemini'
_diffrn_measurement_method '\w scans'
_diffrn_radiation_type MoK\a
_diffrn_radiation_wavelength 0.71073
_diffrn_reflns_av_R_equivalents 0.0276
_diffrn_reflns_av_unetI/netI 0.0327
_diffrn_reflns_Laue_measured_fraction_full 0.998
_diffrn_reflns_Laue_measured_fraction_max 0.998
_diffrn_reflns_limit_h_max 14
_diffrn_reflns_limit_h_min -14
_diffrn_reflns_limit_k_max 18
_diffrn_reflns_limit_k_min -18
_diffrn_reflns_limit_l_max 24
_diffrn_reflns_limit_l_min -24
_diffrn_reflns_number 40103
_diffrn_reflns_point_group_measured_fraction_full 0.998
_diffrn_reflns_point_group_measured_fraction_max 0.998
_diffrn_reflns_theta_full 25.242
_diffrn_reflns_theta_max 25.999
_diffrn_reflns_theta_min 3.101
_diffrn_source 'Enhance (Mo) X-ray Source'
_exptl_absorpt_coefficient_mu 0.357
_exptl_absorpt_correction_T_max 0.898
_exptl_absorpt_correction_T_min 0.846
_exptl_absorpt_correction_type multi-scan
_exptl_absorpt_process_details
;
CrysAlisPro, Oxford Diffraction Ltd.,
Version 1.171.34.44 (release 25-10-2010 CrysAlis171 .NET)
(compiled Oct 25 2010,18:11:34)
Empirical absorption correction using spherical harmonics,
 implemented in SCALE3 ABSPACK scaling algorithm. 
;
_exptl_crystal_colour 'dark green'
_exptl_crystal_density_diffrn 1.269
_exptl_crystal_density_method 'not measured'
_exptl_crystal_description block
_exptl_crystal_F_000 1346
_exptl_crystal_size_max 0.500
_exptl_crystal_size_mid 0.390
_exptl_crystal_size_min 0.300
_refine_diff_density_max 1.116
_refine_diff_density_min -0.433
_refine_diff_density_rms 0.063
_refine_ls_extinction_method none
_refine_ls_goodness_of_fit_ref 1.039
_refine_ls_hydrogen_treatment constr
_refine_ls_matrix_type full
_refine_ls_number_parameters 802
_refine_ls_number_reflns 13139
_refine_ls_number_restraints 21
_refine_ls_restrained_S_all 1.073
_refine_ls_R_factor_all 0.0767
_refine_ls_R_factor_gt 0.0592
_refine_ls_shift/su_max 0.000
_refine_ls_shift/su_mean 0.000
_refine_ls_structure_factor_coef Fsqd
_refine_ls_weighting_details 'w=1/[\s^2^(Fo^2^)+(0.0789P)^2^+3.8386P] where P=(Fo^2^+2Fc^2^)/3'
_refine_ls_weighting_scheme calc
_refine_ls_wR_factor_gt 0.1535
_refine_ls_wR_factor_ref 0.1667
_reflns_Friedel_coverage 0.000
_reflns_number_gt 10371
_reflns_number_total 13139
_reflns_threshold_expression 'I > 2\s(I)'
_cod_data_source_file ic6b00173_si_005.cif
_cod_data_source_block 20140327_MnTTPCN_K222
_cod_database_code 4347445
_shelx_space_group_comment
;
The symmetry employed for this shelxl refinement is uniquely defined
by the following loop, which should always be used as a source of
symmetry information in preference to the above space-group names.
They are only intended as comments.
;
_shelx_estimated_absorpt_t_min 0.842
_shelx_estimated_absorpt_t_max 0.900
_shelxl_version_number 2014/6

loop_
_space_group_symop_operation_xyz
'x, y, z'
'-x, -y, -z'

loop_
_atom_site_label
_atom_site_type_symbol
_atom_site_fract_x
_atom_site_fract_y
_atom_site_fract_z
_atom_site_U_iso_or_equiv
_atom_site_adp_type
_atom_site_occupancy
_atom_site_site_symmetry_order
_atom_site_calc_flag
_atom_site_refinement_flags_posn
_atom_site_refinement_flags_adp
Mn1 Mn 0.59295(3) 0.28212(3) 0.22147(2) 0.02740(12) Uani 1 1 d . .
C1 C 0.5061(3) 0.4189(2) 0.21829(16) 0.0349(6) Uani 1 1 d . .
N1 N 0.4658(4) 0.4889(3) 0.2142(2) 0.0751(10) Uani 1 1 d . .
C(A1 C 0.8381(2) 0.29872(17) 0.10578(13) 0.0257(5) Uani 1 1 d . .
C(A2 C 0.7001(2) 0.25396(17) 0.06339(13) 0.0270(5) Uani 1 1 d . .
C(A3 C 0.5023(2) 0.18497(17) 0.11592(14) 0.0274(5) Uani 1 1 d . .
C(A4 C 0.3929(2) 0.14846(17) 0.22310(14) 0.0282(6) Uani 1 1 d . .
C(A5 C 0.4137(2) 0.15975(19) 0.34220(14) 0.0320(6) Uani 1 1 d . .
C(A6 C 0.5432(2) 0.21838(19) 0.38367(14) 0.0323(6) Uani 1 1 d . .
C(A7 C 0.7390(2) 0.28778(18) 0.33112(14) 0.0279(5) Uani 1 1 d . .
C(A8 C 0.8573(2) 0.31055(17) 0.22583(14) 0.0264(5) Uani 1 1 d . .
C(B1 C 0.8896(2) 0.29398(18) 0.03240(14) 0.0288(6) Uani 1 1 d . .
H(BA H 0.9682 0.3075 0.0073 0.035 Uiso 1 1 calc R U
C(B2 C 0.8047(2) 0.26676(18) 0.00646(14) 0.0302(6) Uani 1 1 d . .
H(BB H 0.8123 0.2577 -0.0405 0.036 Uiso 1 1 calc R U
C(B3 C 0.3993(2) 0.14125(18) 0.11084(15) 0.0310(6) Uani 1 1 d . .
H(BC H 0.3816 0.1303 0.0692 0.037 Uiso 1 1 calc R U
C(B4 C 0.3331(2) 0.11889(18) 0.17646(15) 0.0318(6) Uani 1 1 d . .
H(BD H 0.2602 0.0890 0.1895 0.038 Uiso 1 1 calc R U
C(B5 C 0.3759(3) 0.1407(2) 0.41718(15) 0.0387(7) Uani 1 1 d . .
H(BE H 0.3082 0.1085 0.4436 0.046 Uiso 1 1 calc R U
C(B6 C 0.4548(3) 0.1773(2) 0.44252(15) 0.0391(7) Uani 1 1 d . .
H(BF H 0.4527 0.1762 0.4903 0.047 Uiso 1 1 calc R U
C(B7 C 0.8492(2) 0.31627(18) 0.33859(14) 0.0308(6) Uani 1 1 d . .
H(BG H 0.8671 0.3242 0.3809 0.037 Uiso 1 1 calc R U
C(B8 C 0.9221(2) 0.32945(18) 0.27413(14) 0.0304(6) Uani 1 1 d . .
H(BH H 1.0013 0.3478 0.2625 0.036 Uiso 1 1 calc R U
C(M1 C 0.9011(2) 0.31804(17) 0.15275(13) 0.0260(5) Uani 1 1 d . .
C(M2 C 0.5959(2) 0.21566(17) 0.05896(14) 0.0277(5) Uani 1 1 d . .
C(M3 C 0.3535(2) 0.13506(18) 0.29603(14) 0.0302(6) Uani 1 1 d . .
C(M4 C 0.6429(2) 0.26166(18) 0.38771(14) 0.0296(6) Uani 1 1 d . .
N2 N 0.72254(19) 0.27465(15) 0.12293(11) 0.0272(5) Uani 1 1 d . .
N3 N 0.49553(19) 0.18934(15) 0.18479(11) 0.0283(5) Uani 1 1 d . .
N4 N 0.5165(2) 0.20617(16) 0.32332(11) 0.0305(5) Uani 1 1 d . .
N5 N 0.74598(19) 0.28550(15) 0.26230(11) 0.0271(5) Uani 1 1 d . .
C2 C 1.0237(2) 0.35012(17) 0.12373(13) 0.0266(5) Uani 1 1 d . .
C3 C 1.1190(2) 0.30590(18) 0.14507(15) 0.0309(6) Uani 1 1 d . .
H3A H 1.1074 0.2501 0.1755 0.037 Uiso 1 1 calc R U
C4 C 1.2301(2) 0.3418(2) 0.12268(16) 0.0360(6) Uani 1 1 d . .
H4A H 1.2928 0.3116 0.1395 0.043 Uiso 1 1 calc R U
C5 C 1.2511(2) 0.42156(19) 0.07579(16) 0.0356(7) Uani 1 1 d . .
C6 C 1.3733(3) 0.4590(3) 0.0512(2) 0.0546(9) Uani 1 1 d . .
H6A H 1.4268 0.4197 0.0735 0.082 Uiso 1 1 calc R U
H6B H 1.4009 0.4609 0.0005 0.082 Uiso 1 1 calc R U
H6C H 1.3714 0.5207 0.0635 0.082 Uiso 1 1 calc R U
C7 C 1.1581(2) 0.46381(19) 0.05245(15) 0.0345(6) Uani 1 1 d . .
H7A H 1.1712 0.5175 0.0196 0.041 Uiso 1 1 calc R U
C8 C 1.0458(2) 0.42947(18) 0.07599(14) 0.0296(6) Uani 1 1 d . .
H8A H 0.9831 0.4603 0.0595 0.035 Uiso 1 1 calc R U
C9 C 0.5870(2) 0.20254(18) -0.01189(14) 0.0292(6) Uani 1 1 d . .
C10 C 0.5806(3) 0.1158(2) -0.02939(15) 0.0376(7) Uani 1 1 d . .
H10A H 0.5859 0.0637 0.0035 0.045 Uiso 1 1 calc R U
C11 C 0.5667(3) 0.1044(2) -0.09413(16) 0.0435(7) Uani 1 1 d . .
H11A H 0.5617 0.0447 -0.1047 0.052 Uiso 1 1 calc R U
C12 C 0.5599(3) 0.1788(2) -0.14380(15) 0.0394(7) Uani 1 1 d . .
C13 C 0.5385(4) 0.1640(3) -0.21266(18) 0.0589(10) Uani 1 1 d . .
H13A H 0.5336 0.0986 -0.2139 0.088 Uiso 1 1 calc R U
H13B H 0.4645 0.1951 -0.2177 0.088 Uiso 1 1 calc R U
H13C H 0.6035 0.1887 -0.2510 0.088 Uiso 1 1 calc R U
C14 C 0.5706(3) 0.2649(2) -0.12764(15) 0.0378(7) Uani 1 1 d . .
H14A H 0.5689 0.3166 -0.1614 0.045 Uiso 1 1 calc R U
C15 C 0.5839(2) 0.27667(19) -0.06291(15) 0.0327(6) Uani 1 1 d . .
H15A H 0.5911 0.3364 -0.0530 0.039 Uiso 1 1 calc R U
C16 C 0.2368(2) 0.09106(19) 0.32819(14) 0.0307(6) Uani 1 1 d . .
C17 C 0.2291(3) -0.0009(2) 0.35432(19) 0.0473(8) Uani 1 1 d . .
H17A H 0.2989 -0.0379 0.3501 0.057 Uiso 1 1 calc R U
C18 C 0.1213(3) -0.0396(2) 0.3864(2) 0.0524(9) Uani 1 1 d . .
H18A H 0.1189 -0.1027 0.4036 0.063 Uiso 1 1 calc R U
C19 C 0.0177(3) 0.0114(2) 0.39390(17) 0.0413(7) Uani 1 1 d . .
C20 C -0.0996(3) -0.0312(3) 0.4299(2) 0.0595(10) Uani 1 1 d . .
H20A H -0.0870 -0.0962 0.4447 0.089 Uiso 1 1 calc R U
H20B H -0.1377 -0.0009 0.4707 0.089 Uiso 1 1 calc R U
H20C H -0.1501 -0.0241 0.3975 0.089 Uiso 1 1 calc R U
C21 C 0.0253(3) 0.1025(2) 0.3678(2) 0.0494(8) Uani 1 1 d . .
H21A H -0.0446 0.1396 0.3722 0.059 Uiso 1 1 calc R U
C22 C 0.1334(3) 0.1415(2) 0.33506(19) 0.0459(8) Uani 1 1 d . .
H22A H 0.1355 0.2044 0.3171 0.055 Uiso 1 1 calc R U
C23 C 0.6506(2) 0.28459(19) 0.45677(13) 0.0303(6) Uani 1 1 d . .
C24 C 0.6819(3) 0.2214(2) 0.50750(15) 0.0376(7) Uani 1 1 d . .
H24A H 0.6952 0.1592 0.5004 0.045 Uiso 1 1 calc R U
C25 C 0.6940(3) 0.2486(2) 0.56876(16) 0.0439(7) Uani 1 1 d . .
H25A H 0.7145 0.2041 0.6031 0.053 Uiso 1 1 calc R U
C26 C 0.6771(3) 0.3381(2) 0.58112(16) 0.0441(8) Uani 1 1 d . .
C27 C 0.6922(4) 0.3671(3) 0.64763(19) 0.0673(11) Uani 1 1 d . .
H27A H 0.6765 0.4329 0.6469 0.101 Uiso 1 1 calc R U
H27B H 0.6369 0.3347 0.6878 0.101 Uiso 1 1 calc R U
H27C H 0.7729 0.3525 0.6512 0.101 Uiso 1 1 calc R U
C28 C 0.6450(3) 0.4007(2) 0.53066(17) 0.0480(8) Uani 1 1 d . .
H28A H 0.6313 0.4628 0.5379 0.058 Uiso 1 1 calc R U
C29 C 0.6323(3) 0.3741(2) 0.46965(16) 0.0417(7) Uani 1 1 d . .
H29A H 0.6105 0.4186 0.4357 0.050 Uiso 1 1 calc R U
C30 C 0.2081(5) 0.4237(3) 0.8407(3) 0.0829(14) Uani 1 1 d . .
H30A H 0.1270 0.4357 0.8683 0.099 Uiso 1 1 calc R U
H30B H 0.2488 0.4824 0.8287 0.099 Uiso 1 1 calc R U
C31 C 0.2686(4) 0.3611(3) 0.8849(2) 0.0644(11) Uani 1 1 d . .
H31A H 0.3508 0.3498 0.8587 0.077 Uiso 1 1 calc R U
H31B H 0.2706 0.3894 0.9264 0.077 Uiso 1 1 calc R U
C32 C 0.2471(3) 0.2224(3) 0.96054(18) 0.0559(9) Uani 1 1 d . .
H32A H 0.2303 0.2549 1.0020 0.067 Uiso 1 1 calc R U
H32B H 0.3331 0.2103 0.9459 0.067 Uiso 1 1 calc R U
C33 C 0.1875(4) 0.1372(3) 0.9786(2) 0.0627(10) Uani 1 1 d . .
H33A H 0.2134 0.1005 1.0176 0.075 Uiso 1 1 calc R U
H33B H 0.1017 0.1494 0.9945 0.075 Uiso 1 1 calc R U
C34 C 0.1691(6) -0.0009(3) 0.9366(3) 0.0928(18) Uani 1 1 d . .
H34A H 0.0834 0.0021 0.9583 0.111 Uiso 1 1 calc R U
H34B H 0.2071 -0.0360 0.9712 0.111 Uiso 1 1 calc R U
C35 C 0.1899(6) -0.0493(3) 0.8762(3) 0.0989(16) Uani 1 1 d . U
H35A H 0.2759 -0.0604 0.8600 0.119 Uiso 1 1 calc R U
H35B H 0.1541 -0.1097 0.8924 0.119 Uiso 1 1 calc R U
C36 C 0.3116(5) 0.4173(3) 0.7242(3) 0.0896(16) Uani 1 1 d . .
H36A H 0.3088 0.4837 0.7089 0.107 Uiso 1 1 calc R U
H36B H 0.3781 0.4040 0.7461 0.107 Uiso 1 1 calc R U
C37 C 0.3338(4) 0.3697(3) 0.6633(2) 0.0760(13) Uani 1 1 d . U
H37A H 0.2680 0.3829 0.6407 0.091 Uiso 1 1 calc R U
H37B H 0.4068 0.3921 0.6293 0.091 Uiso 1 1 calc R U
C38 C 0.3739(4) 0.2262(3) 0.6254(2) 0.0671(11) Uani 1 1 d . .
H38A H 0.4433 0.2533 0.5907 0.080 Uiso 1 1 calc R U
H38B H 0.3075 0.2319 0.6033 0.080 Uiso 1 1 calc R U
C39 C 0.3989(4) 0.1329(4) 0.6443(2) 0.0728(12) Uani 1 1 d . U
H39A H 0.4697 0.1274 0.6627 0.087 Uiso 1 1 calc R U
H39B H 0.4176 0.1020 0.6020 0.087 Uiso 1 1 calc R U
C40 C 0.3254(6) -0.0041(3) 0.7119(3) 0.0962(18) Uani 1 1 d . .
H40A H 0.3830 -0.0137 0.7407 0.115 Uiso 1 1 calc R U
H40B H 0.3587 -0.0325 0.6689 0.115 Uiso 1 1 calc R U
C41 C 0.2133(7) -0.0475(3) 0.7512(3) 0.1024(17) Uani 1 1 d . U
H41A H 0.2303 -0.1131 0.7638 0.123 Uiso 1 1 calc R U
H41B H 0.1604 -0.0429 0.7197 0.123 Uiso 1 1 calc R U
C42 C 0.1048(6) 0.4381(3) 0.7503(4) 0.115(2) Uani 1 1 d . .
H42A H 0.1208 0.4338 0.6999 0.138 Uiso 1 1 calc R U
H42B H 0.1010 0.5035 0.7561 0.138 Uiso 1 1 calc R U
C43 C -0.0125(5) 0.3972(3) 0.7871(3) 0.0915(17) Uani 1 1 d . .
H43A H -0.0255 0.3941 0.8382 0.110 Uiso 1 1 calc R U
H43B H -0.0767 0.4352 0.7729 0.110 Uiso 1 1 calc R U
C44 C -0.1237(3) 0.2721(4) 0.7882(2) 0.0853(17) Uani 1 1 d . .
H44A H -0.1764 0.3114 0.7643 0.102 Uiso 1 1 calc R U
H44B H -0.1566 0.2711 0.8391 0.102 Uiso 1 1 calc R U
C45 C -0.1202(4) 0.1813(5) 0.7708(3) 0.0970(19) Uani 1 1 d . .
H45A H -0.2010 0.1582 0.7842 0.116 Uiso 1 1 calc R U
H45B H -0.0898 0.1827 0.7197 0.116 Uiso 1 1 calc R U
C46 C -0.0513(7) 0.0293(5) 0.7962(4) 0.141(3) Uani 1 1 d . .
H46A H -0.0214 0.0220 0.7463 0.169 Uiso 1 1 calc R U
H46B H -0.1335 0.0090 0.8121 0.169 Uiso 1 1 calc R U
C47 C 0.0218(7) -0.0273(5) 0.8371(4) 0.133(2) Uani 1 1 d . U
H47A H -0.0088 -0.0182 0.8866 0.159 Uiso 1 1 calc R U
H47B H 0.0119 -0.0922 0.8339 0.159 Uiso 1 1 calc R U
K1 K 0.17189(5) 0.19140(4) 0.79756(3) 0.03446(16) Uani 1 1 d . .
N6 N 0.2017(3) 0.3926(2) 0.77685(18) 0.0609(8) Uani 1 1 d . .
N7 N 0.1487(4) -0.0093(2) 0.8160(2) 0.0797(12) Uani 1 1 d . U
O1 O 0.2107(2) 0.27758(17) 0.90649(13) 0.0573(6) Uani 1 1 d . .
O2 O 0.2109(2) 0.08692(16) 0.92120(13) 0.0549(6) Uani 1 1 d . .
O3 O 0.3457(2) 0.2742(2) 0.68178(13) 0.0643(7) Uani 1 1 d . U
O4 O 0.3059(3) 0.08755(18) 0.69483(15) 0.0736(8) Uani 1 1 d . U
O5 O -0.0114(2) 0.3092(2) 0.76884(16) 0.0711(8) Uani 1 1 d . .
O6 O -0.0483(3) 0.1216(3) 0.80469(18) 0.0917(12) Uani 1 1 d . .
C1S C 0.9012(4) 0.6442(3) 0.5059(2) 0.0724(12) Uani 1 1 d . .
C2S C 0.7855(5) 0.6584(4) 0.5377(3) 0.0895(16) Uani 1 1 d . .
H2SA H 0.7336 0.6874 0.5115 0.107 Uiso 1 1 calc R U
C3S C 0.7439(5) 0.6305(3) 0.6083(3) 0.0859(14) Uani 1 1 d . .
H3SA H 0.6635 0.6412 0.6308 0.103 Uiso 1 1 calc R U
C4S C 0.8172(5) 0.5879(3) 0.6457(3) 0.0810(14) Uani 1 1 d . .
H4SA H 0.7888 0.5693 0.6943 0.097 Uiso 1 1 calc R U
C5S C 0.9328(5) 0.5721(3) 0.6126(3) 0.0835(15) Uani 1 1 d . .
H5SA H 0.9840 0.5413 0.6386 0.100 Uiso 1 1 calc R U
C6S C 0.9766(4) 0.6003(3) 0.5416(3) 0.0774(13) Uani 1 1 d . .
H6SA H 1.0568 0.5892 0.5188 0.093 Uiso 1 1 calc R U
Cl1 Cl 0.95283(15) 0.68044(12) 0.41614(8) 0.1109(5) Uani 1 1 d . .

loop_
_atom_site_aniso_label
_atom_site_aniso_U_11
_atom_site_aniso_U_22
_atom_site_aniso_U_33
_atom_site_aniso_U_23
_atom_site_aniso_U_13
_atom_site_aniso_U_12
Mn1 0.0264(2) 0.0326(2) 0.0226(2) -0.00517(16) -0.00236(16) -0.00920(16)
C1 0.0350(15) 0.0319(15) 0.0398(17) -0.0079(12) -0.0109(13) -0.0036(12)
N1 0.081(3) 0.064(2) 0.085(3) -0.0181(19) -0.028(2) 0.0069(19)
C(A1 0.0277(13) 0.0239(12) 0.0225(13) -0.0010(10) -0.0008(10) -0.0062(10)
C(A2 0.0298(14) 0.0283(13) 0.0221(13) -0.0025(10) -0.0048(11) -0.0052(10)
C(A3 0.0307(14) 0.0264(13) 0.0261(14) -0.0052(10) -0.0071(11) -0.0037(10)
C(A4 0.0269(13) 0.0277(13) 0.0291(14) -0.0028(10) -0.0042(11) -0.0078(10)
C(A5 0.0286(14) 0.0378(15) 0.0273(14) -0.0051(11) -0.0007(11) -0.0099(11)
C(A6 0.0324(15) 0.0388(15) 0.0250(14) -0.0056(11) -0.0033(11) -0.0084(12)
C(A7 0.0284(13) 0.0314(13) 0.0238(13) -0.0047(10) -0.0050(11) -0.0051(11)
C(A8 0.0260(13) 0.0258(13) 0.0259(13) -0.0023(10) -0.0036(10) -0.0066(10)
C(B1 0.0294(14) 0.0300(13) 0.0239(13) 0.0002(10) -0.0023(11) -0.0051(11)
C(B2 0.0348(15) 0.0330(14) 0.0217(13) -0.0016(10) -0.0053(11) -0.0050(11)
C(B3 0.0328(14) 0.0313(14) 0.0312(15) -0.0054(11) -0.0103(12) -0.0060(11)
C(B4 0.0294(14) 0.0327(14) 0.0346(15) -0.0053(11) -0.0079(12) -0.0097(11)
C(B5 0.0346(16) 0.0513(18) 0.0266(15) -0.0042(13) 0.0017(12) -0.0160(13)
C(B6 0.0385(16) 0.0539(18) 0.0218(14) -0.0033(12) 0.0002(12) -0.0151(14)
C(B7 0.0331(14) 0.0342(14) 0.0260(14) -0.0023(11) -0.0082(11) -0.0079(11)
C(B8 0.0279(14) 0.0333(14) 0.0308(14) -0.0033(11) -0.0081(11) -0.0067(11)
C(M1 0.0257(13) 0.0243(12) 0.0263(13) -0.0012(10) -0.0038(10) -0.0045(10)
C(M2 0.0326(14) 0.0268(13) 0.0243(13) -0.0030(10) -0.0078(11) -0.0039(10)
C(M3 0.0271(14) 0.0304(14) 0.0318(15) -0.0034(11) -0.0034(11) -0.0082(11)
C(M4 0.0329(14) 0.0328(14) 0.0222(13) -0.0027(10) -0.0047(11) -0.0066(11)
N2 0.0271(11) 0.0307(11) 0.0237(11) -0.0038(9) -0.0042(9) -0.0076(9)
N3 0.0286(11) 0.0322(12) 0.0238(11) -0.0053(9) -0.0034(9) -0.0087(9)
N4 0.0296(12) 0.0377(12) 0.0231(11) -0.0044(9) -0.0020(9) -0.0110(10)
N5 0.0271(11) 0.0303(11) 0.0231(11) -0.0042(9) -0.0031(9) -0.0070(9)
C2 0.0266(13) 0.0279(13) 0.0242(13) -0.0051(10) -0.0025(10) -0.0052(10)
C3 0.0296(14) 0.0273(13) 0.0336(15) -0.0019(11) -0.0045(11) -0.0032(11)
C4 0.0260(14) 0.0393(16) 0.0423(17) -0.0081(13) -0.0069(12) 0.0003(11)
C5 0.0249(14) 0.0355(15) 0.0442(17) -0.0128(13) 0.0011(12) -0.0072(11)
C6 0.0293(16) 0.054(2) 0.074(3) -0.0092(18) 0.0009(16) -0.0135(14)
C7 0.0329(15) 0.0296(14) 0.0352(16) -0.0010(11) 0.0016(12) -0.0074(11)
C8 0.0274(13) 0.0311(14) 0.0276(14) -0.0032(11) -0.0026(11) -0.0013(11)
C9 0.0291(14) 0.0324(14) 0.0262(14) -0.0052(11) -0.0051(11) -0.0060(11)
C10 0.0517(18) 0.0332(15) 0.0285(15) -0.0033(12) -0.0105(13) -0.0059(13)
C11 0.057(2) 0.0406(17) 0.0351(17) -0.0140(13) -0.0091(15) -0.0096(14)
C12 0.0404(17) 0.0533(18) 0.0257(15) -0.0093(13) -0.0068(12) -0.0082(14)
C13 0.072(3) 0.079(3) 0.0331(18) -0.0129(17) -0.0190(17) -0.015(2)
C14 0.0384(16) 0.0452(17) 0.0293(15) 0.0015(12) -0.0104(13) -0.0048(13)
C15 0.0360(15) 0.0316(14) 0.0313(15) -0.0041(11) -0.0088(12) -0.0054(11)
C16 0.0280(14) 0.0348(14) 0.0282(14) -0.0037(11) -0.0034(11) -0.0093(11)
C17 0.0297(16) 0.0364(16) 0.068(2) 0.0007(15) -0.0022(15) -0.0039(12)
C18 0.0383(18) 0.0351(17) 0.076(3) 0.0056(16) -0.0045(17) -0.0126(14)
C19 0.0303(15) 0.0505(18) 0.0407(17) -0.0006(14) -0.0046(13) -0.0130(13)
C20 0.0366(18) 0.071(2) 0.064(2) 0.0014(19) -0.0008(17) -0.0225(17)
C21 0.0296(16) 0.0465(18) 0.066(2) -0.0033(16) -0.0030(15) -0.0021(13)
C22 0.0342(16) 0.0340(16) 0.065(2) 0.0036(14) -0.0080(15) -0.0066(13)
C23 0.0303(14) 0.0385(15) 0.0201(13) -0.0032(11) -0.0006(11) -0.0108(11)
C24 0.0409(16) 0.0399(16) 0.0311(15) -0.0042(12) -0.0076(13) -0.0025(13)
C25 0.0461(18) 0.055(2) 0.0306(16) 0.0023(14) -0.0138(14) -0.0032(15)
C26 0.0486(19) 0.056(2) 0.0296(16) -0.0093(14) -0.0074(14) -0.0147(15)
C27 0.089(3) 0.083(3) 0.037(2) -0.0167(19) -0.020(2) -0.024(2)
C28 0.069(2) 0.0395(17) 0.0362(17) -0.0103(13) -0.0100(16) -0.0106(15)
C29 0.059(2) 0.0368(16) 0.0282(15) 0.0000(12) -0.0113(14) -0.0053(14)
C30 0.114(4) 0.044(2) 0.095(4) -0.021(2) -0.024(3) -0.015(2)
C31 0.076(3) 0.058(2) 0.065(3) -0.029(2) -0.016(2) -0.014(2)
C32 0.055(2) 0.080(3) 0.0373(19) -0.0198(18) -0.0131(16) -0.0008(19)
C33 0.063(2) 0.083(3) 0.044(2) -0.0041(19) -0.0184(18) -0.005(2)
C34 0.155(5) 0.054(3) 0.082(3) 0.024(2) -0.067(4) -0.019(3)
C35 0.160(4) 0.054(2) 0.090(3) 0.001(2) -0.051(3) 0.002(3)
C36 0.127(4) 0.069(3) 0.067(3) 0.003(2) -0.010(3) -0.050(3)
C37 0.084(3) 0.068(2) 0.064(3) 0.008(2) 0.000(2) -0.030(2)
C38 0.064(3) 0.088(3) 0.043(2) -0.016(2) -0.0027(18) 0.008(2)
C39 0.063(2) 0.112(4) 0.047(2) -0.042(2) -0.0083(17) 0.016(2)
C40 0.138(5) 0.059(3) 0.106(4) -0.040(3) -0.049(4) 0.031(3)
C41 0.173(4) 0.051(2) 0.097(3) -0.026(2) -0.049(3) -0.003(3)
C42 0.145(6) 0.046(3) 0.161(6) 0.017(3) -0.070(5) 0.012(3)
C43 0.087(4) 0.075(3) 0.110(4) -0.018(3) -0.029(3) 0.049(3)
C44 0.034(2) 0.173(6) 0.048(2) -0.015(3) -0.0118(18) 0.012(3)
C45 0.045(2) 0.176(6) 0.082(4) -0.022(4) -0.031(2) -0.024(3)
C46 0.166(7) 0.122(5) 0.172(7) 0.024(5) -0.112(6) -0.096(5)
C47 0.153(4) 0.098(3) 0.154(4) 0.015(3) -0.056(4) -0.053(3)
K1 0.0359(3) 0.0316(3) 0.0371(3) -0.0039(2) -0.0116(3) -0.0013(2)
N6 0.075(2) 0.0357(15) 0.068(2) -0.0011(14) -0.0148(18) -0.0025(14)
N7 0.133(4) 0.0355(16) 0.089(3) 0.0082(16) -0.064(3) -0.0214(19)
O1 0.0687(17) 0.0573(15) 0.0517(15) -0.0128(12) -0.0190(13) -0.0168(12)
O2 0.0743(17) 0.0502(14) 0.0431(14) -0.0040(11) -0.0232(12) 0.0058(12)
O3 0.0645(17) 0.0852(18) 0.0412(14) -0.0210(13) -0.0012(12) -0.0100(14)
O4 0.117(2) 0.0509(15) 0.0531(16) -0.0167(12) -0.0236(15) 0.0257(15)
O5 0.0457(15) 0.095(2) 0.078(2) -0.0237(16) -0.0254(14) 0.0214(14)
O6 0.075(2) 0.115(3) 0.095(2) 0.030(2) -0.0494(19) -0.0573(19)
C1S 0.088(3) 0.062(3) 0.071(3) -0.015(2) -0.027(3) 0.008(2)
C2S 0.093(4) 0.095(4) 0.078(3) -0.012(3) -0.025(3) 0.035(3)
C3S 0.094(4) 0.074(3) 0.084(4) -0.012(3) -0.017(3) 0.016(3)
C4S 0.110(4) 0.060(3) 0.080(3) -0.008(2) -0.033(3) -0.024(3)
C5S 0.097(4) 0.076(3) 0.099(4) 0.001(3) -0.064(3) -0.025(3)
C6S 0.072(3) 0.082(3) 0.090(4) -0.013(3) -0.039(3) -0.011(2)
Cl1 0.1164(12) 0.1337(13) 0.0724(9) -0.0072(8) -0.0166(8) 0.0251(10)

loop_
_atom_type_symbol
_atom_type_description
_atom_type_scat_dispersion_real
_atom_type_scat_dispersion_imag
_atom_type_scat_source
C C 0.0033 0.0016 'International Tables Vol C Tables 4.2.6.8 and 6.1.1.4'
H H 0.0000 0.0000 'International Tables Vol C Tables 4.2.6.8 and 6.1.1.4'
N N 0.0061 0.0033 'International Tables Vol C Tables 4.2.6.8 and 6.1.1.4'
O O 0.0106 0.0060 'International Tables Vol C Tables 4.2.6.8 and 6.1.1.4'
Cl Cl 0.1484 0.1585 'International Tables Vol C Tables 4.2.6.8 and 6.1.1.4'
K K 0.2009 0.2494 'International Tables Vol C Tables 4.2.6.8 and 6.1.1.4'
Mn Mn 0.3368 0.7283 'International Tables Vol C Tables 4.2.6.8 and 6.1.1.4'

loop_
_geom_angle_atom_site_label_1
_geom_angle_atom_site_label_2
_geom_angle_atom_site_label_3
_geom_angle
N3 Mn1 N2 84.82(8)
N3 Mn1 N5 141.23(9)
N2 Mn1 N5 84.04(8)
N3 Mn1 N4 83.59(8)
N2 Mn1 N4 143.88(9)
N5 Mn1 N4 83.93(8)
N3 Mn1 C1 109.78(10)
N2 Mn1 C1 108.48(10)
N5 Mn1 C1 108.98(9)
N4 Mn1 C1 107.64(10)
N1 C1 Mn1 177.1(3)
N2 C(A1 C(M1 125.9(2)
N2 C(A1 C(B1 109.6(2)
C(M1 C(A1 C(B1 124.4(2)
N2 C(A2 C(M2 125.8(2)
N2 C(A2 C(B2 109.5(2)
C(M2 C(A2 C(B2 124.3(2)
N3 C(A3 C(M2 125.8(2)
N3 C(A3 C(B3 109.2(2)
C(M2 C(A3 C(B3 125.0(2)
N3 C(A4 C(M3 126.0(2)
N3 C(A4 C(B4 109.2(2)
C(M3 C(A4 C(B4 124.8(2)
N4 C(A5 C(M3 125.5(2)
N4 C(A5 C(B5 109.6(2)
C(M3 C(A5 C(B5 125.0(2)
N4 C(A6 C(M4 125.2(2)
N4 C(A6 C(B6 109.4(2)
C(M4 C(A6 C(B6 125.3(3)
N5 C(A7 C(M4 126.4(2)
N5 C(A7 C(B7 109.7(2)
C(M4 C(A7 C(B7 123.8(2)
N5 C(A8 C(M1 125.5(2)
N5 C(A8 C(B8 109.1(2)
C(M1 C(A8 C(B8 125.4(2)
C(B2 C(B1 C(A1 106.9(2)
C(B2 C(B1 H(BA 126.5
C(A1 C(B1 H(BA 126.5
C(B1 C(B2 C(A2 107.3(2)
C(B1 C(B2 H(BB 126.4
C(A2 C(B2 H(BB 126.4
C(B4 C(B3 C(A3 107.1(2)
C(B4 C(B3 H(BC 126.5
C(A3 C(B3 H(BC 126.5
C(B3 C(B4 C(A4 107.6(2)
C(B3 C(B4 H(BD 126.2
C(A4 C(B4 H(BD 126.2
C(B6 C(B5 C(A5 106.9(2)
C(B6 C(B5 H(BE 126.5
C(A5 C(B5 H(BE 126.5
C(B5 C(B6 C(A6 107.4(3)
C(B5 C(B6 H(BF 126.3
C(A6 C(B6 H(BF 126.3
C(B8 C(B7 C(A7 106.9(2)
C(B8 C(B7 H(BG 126.6
C(A7 C(B7 H(BG 126.6
C(B7 C(B8 C(A8 107.4(2)
C(B7 C(B8 H(BH 126.3
C(A8 C(B8 H(BH 126.3
C(A8 C(M1 C(A1 125.3(2)
C(A8 C(M1 C2 116.5(2)
C(A1 C(M1 C2 118.2(2)
C(A3 C(M2 C(A2 125.6(2)
C(A3 C(M2 C9 117.2(2)
C(A2 C(M2 C9 117.1(2)
C(A4 C(M3 C(A5 125.4(2)
C(A4 C(M3 C16 117.9(2)
C(A5 C(M3 C16 116.6(2)
C(A6 C(M4 C(A7 125.3(2)
C(A6 C(M4 C23 119.3(2)
C(A7 C(M4 C23 115.4(2)
C(A2 N2 C(A1 106.7(2)
C(A2 N2 Mn1 125.56(17)
C(A1 N2 Mn1 127.37(17)
C(A3 N3 C(A4 106.9(2)
C(A3 N3 Mn1 124.62(17)
C(A4 N3 Mn1 125.40(17)
C(A6 N4 C(A5 106.7(2)
C(A6 N4 Mn1 124.47(17)
C(A5 N4 Mn1 126.36(18)
C(A7 N5 C(A8 106.9(2)
C(A7 N5 Mn1 123.41(17)
C(A8 N5 Mn1 127.39(17)
C3 C2 C8 117.5(2)
C3 C2 C(M1 122.2(2)
C8 C2 C(M1 120.2(2)
C4 C3 C2 121.2(3)
C4 C3 H3A 119.4
C2 C3 H3A 119.4
C3 C4 C5 120.9(3)
C3 C4 H4A 119.5
C5 C4 H4A 119.5
C7 C5 C4 118.1(2)
C7 C5 C6 121.7(3)
C4 C5 C6 120.2(3)
C5 C6 H6A 109.5
C5 C6 H6B 109.5
H6A C6 H6B 109.5
C5 C6 H6C 109.5
H6A C6 H6C 109.5
H6B C6 H6C 109.5
C5 C7 C8 121.3(3)
C5 C7 H7A 119.4
C8 C7 H7A 119.4
C7 C8 C2 120.9(3)
C7 C8 H8A 119.6
C2 C8 H8A 119.6
C10 C9 C15 117.5(3)
C10 C9 C(M2 121.2(2)
C15 C9 C(M2 121.3(2)
C11 C10 C9 120.9(3)
C11 C10 H10A 119.6
C9 C10 H10A 119.6
C10 C11 C12 121.2(3)
C10 C11 H11A 119.4
C12 C11 H11A 119.4
C14 C12 C11 118.2(3)
C14 C12 C13 122.1(3)
C11 C12 C13 119.7(3)
C12 C13 H13A 109.5
C12 C13 H13B 109.5
H13A C13 H13B 109.5
C12 C13 H13C 109.5
H13A C13 H13C 109.5
H13B C13 H13C 109.5
C15 C14 C12 120.8(3)
C15 C14 H14A 119.6
C12 C14 H14A 119.6
C14 C15 C9 121.3(3)
C14 C15 H15A 119.3
C9 C15 H15A 119.3
C22 C16 C17 117.2(3)
C22 C16 C(M3 120.9(3)
C17 C16 C(M3 121.8(3)
C18 C17 C16 121.2(3)
C18 C17 H17A 119.4
C16 C17 H17A 119.4
C19 C18 C17 121.5(3)
C19 C18 H18A 119.2
C17 C18 H18A 119.2
C21 C19 C18 117.3(3)
C21 C19 C20 121.5(3)
C18 C19 C20 121.1(3)
C19 C20 H20A 109.5
C19 C20 H20B 109.5
H20A C20 H20B 109.5
C19 C20 H20C 109.5
H20A C20 H20C 109.5
H20B C20 H20C 109.5
C19 C21 C22 121.3(3)
C19 C21 H21A 119.3
C22 C21 H21A 119.3
C16 C22 C21 121.4(3)
C16 C22 H22A 119.3
C21 C22 H22A 119.3
C29 C23 C24 117.6(3)
C29 C23 C(M4 118.9(2)
C24 C23 C(M4 123.4(3)
C23 C24 C25 120.3(3)
C23 C24 H24A 119.8
C25 C24 H24A 119.8
C26 C25 C24 122.0(3)
C26 C25 H25A 119.0
C24 C25 H25A 119.0
C25 C26 C28 117.5(3)
C25 C26 C27 121.5(3)
C28 C26 C27 121.0(3)
C26 C27 H27A 109.5
C26 C27 H27B 109.5
H27A C27 H27B 109.5
C26 C27 H27C 109.5
H27A C27 H27C 109.5
H27B C27 H27C 109.5
C26 C28 C29 120.9(3)
C26 C28 H28A 119.6
C29 C28 H28A 119.6
C23 C29 C28 121.7(3)
C23 C29 H29A 119.1
C28 C29 H29A 119.1
N6 C30 C31 115.7(4)
N6 C30 H30A 108.4
C31 C30 H30A 108.4
N6 C30 H30B 108.4
C31 C30 H30B 108.4
H30A C30 H30B 107.4
O1 C31 C30 110.8(3)
O1 C31 H31A 109.5
C30 C31 H31A 109.5
O1 C31 H31B 109.5
C30 C31 H31B 109.5
H31A C31 H31B 108.1
O1 C32 C33 111.2(3)
O1 C32 H32A 109.4
C33 C32 H32A 109.4
O1 C32 H32B 109.4
C33 C32 H32B 109.4
H32A C32 H32B 108.0
O2 C33 C32 111.7(3)
O2 C33 H33A 109.3
C32 C33 H33A 109.3
O2 C33 H33B 109.3
C32 C33 H33B 109.3
H33A C33 H33B 107.9
O2 C34 C35 113.8(4)
O2 C34 H34A 108.8
C35 C34 H34A 108.8
O2 C34 H34B 108.8
C35 C34 H34B 108.8
H34A C34 H34B 107.7
N7 C35 C34 119.8(4)
N7 C35 H35A 107.4
C34 C35 H35A 107.4
N7 C35 H35B 107.4
C34 C35 H35B 107.4
H35A C35 H35B 106.9
C37 C36 N6 114.1(4)
C37 C36 H36A 108.7
N6 C36 H36A 108.7
C37 C36 H36B 108.7
N6 C36 H36B 108.7
H36A C36 H36B 107.6
O3 C37 C36 111.1(4)
O3 C37 H37A 109.4
C36 C37 H37A 109.4
O3 C37 H37B 109.4
C36 C37 H37B 109.4
H37A C37 H37B 108.0
O3 C38 C39 112.5(3)
O3 C38 H38A 109.1
C39 C38 H38A 109.1
O3 C38 H38B 109.1
C39 C38 H38B 109.1
H38A C38 H38B 107.8
C38 C39 O4 113.9(3)
C38 C39 H39A 108.8
O4 C39 H39A 108.8
C38 C39 H39B 108.8
O4 C39 H39B 108.8
H39A C39 H39B 107.7
O4 C40 C41 109.9(5)
O4 C40 H40A 109.7
C41 C40 H40A 109.7
O4 C40 H40B 109.7
C41 C40 H40B 109.7
H40A C40 H40B 108.2
C40 C41 N7 116.4(4)
C40 C41 H41A 108.2
N7 C41 H41A 108.2
C40 C41 H41B 108.2
N7 C41 H41B 108.2
H41A C41 H41B 107.3
N6 C42 C43 112.6(4)
N6 C42 H42A 109.1
C43 C42 H42A 109.1
N6 C42 H42B 109.1
C43 C42 H42B 109.1
H42A C42 H42B 107.8
O5 C43 C42 107.9(4)
O5 C43 H43A 110.1
C42 C43 H43A 110.1
O5 C43 H43B 110.1
C42 C43 H43B 110.1
H43A C43 H43B 108.4
O5 C44 C45 111.7(4)
O5 C44 H44A 109.3
C45 C44 H44A 109.3
O5 C44 H44B 109.3
C45 C44 H44B 109.3
H44A C44 H44B 107.9
O6 C45 C44 111.9(4)
O6 C45 H45A 109.2
C44 C45 H45A 109.2
O6 C45 H45B 109.2
C44 C45 H45B 109.2
H45A C45 H45B 107.9
O6 C46 C47 110.0(5)
O6 C46 H46A 109.7
C47 C46 H46A 109.7
O6 C46 H46B 109.7
C47 C46 H46B 109.7
H46A C46 H46B 108.2
N7 C47 C46 116.0(5)
N7 C47 H47A 108.3
C46 C47 H47A 108.3
N7 C47 H47B 108.3
C46 C47 H47B 108.3
H47A C47 H47B 107.4
O5 K1 O6 59.81(10)
O5 K1 O4 119.99(9)
O6 K1 O4 96.50(12)
O5 K1 O1 97.20(9)
O6 K1 O1 121.88(10)
O4 K1 O1 137.12(9)
O5 K1 O3 94.02(9)
O6 K1 O3 130.81(9)
O4 K1 O3 59.16(9)
O1 K1 O3 100.70(8)
O5 K1 O2 133.88(9)
O6 K1 O2 97.56(9)
O4 K1 O2 100.87(8)
O1 K1 O2 59.01(7)
O3 K1 O2 126.92(8)
O5 K1 N7 120.65(11)
O6 K1 N7 61.40(12)
O4 K1 N7 59.93(11)
O1 K1 N7 120.12(9)
O3 K1 N7 118.85(11)
O2 K1 N7 61.36(9)
O5 K1 N6 60.49(10)
O6 K1 N6 119.87(11)
O4 K1 N6 118.77(9)
O1 K1 N6 60.15(9)
O3 K1 N6 59.79(9)
O2 K1 N6 118.75(9)
N7 K1 N6 178.50(12)
C30 N6 C42 111.9(4)
C30 N6 C36 107.3(4)
C42 N6 C36 107.1(4)
C30 N6 K1 110.8(2)
C42 N6 K1 109.0(3)
C36 N6 K1 110.6(3)
C35 N7 C47 103.7(5)
C35 N7 C41 112.4(4)
C47 N7 C41 113.7(5)
C35 N7 K1 109.0(3)
C47 N7 K1 107.2(3)
C41 N7 K1 110.5(3)
C32 O1 C31 113.9(3)
C32 O1 K1 117.7(2)
C31 O1 K1 115.1(2)
C34 O2 C33 115.2(3)
C34 O2 K1 116.2(2)
C33 O2 K1 113.1(2)
C38 O3 C37 113.5(3)
C38 O3 K1 113.9(2)
C37 O3 K1 117.2(2)
C40 O4 C39 115.3(4)
C40 O4 K1 119.8(3)
C39 O4 K1 116.0(2)
C43 O5 C44 112.6(4)
C43 O5 K1 115.3(3)
C44 O5 K1 115.8(3)
C46 O6 C45 114.8(4)
C46 O6 K1 117.6(4)
C45 O6 K1 114.3(3)
C6S C1S C2S 121.5(5)
C6S C1S Cl1 119.4(4)
C2S C1S Cl1 119.2(4)
C1S C2S C3S 119.7(5)
C1S C2S H2SA 120.2
C3S C2S H2SA 120.2
C4S C3S C2S 120.3(5)
C4S C3S H3SA 119.8
C2S C3S H3SA 119.8
C3S C4S C5S 119.3(5)
C3S C4S H4SA 120.4
C5S C4S H4SA 120.4
C4S C5S C6S 121.2(5)
C4S C5S H5SA 119.4
C6S C5S H5SA 119.4
C1S C6S C5S 117.9(5)
C1S C6S H6SA 121.0
C5S C6S H6SA 121.0

loop_
_geom_bond_atom_site_label_1
_geom_bond_atom_site_label_2
_geom_bond_distance
Mn1 N3 2.168(2)
Mn1 N2 2.171(2)
Mn1 N5 2.172(2)
Mn1 N4 2.182(2)
Mn1 C1 2.210(3)
C1 N1 1.114(4)
C(A1 N2 1.373(3)
C(A1 C(M1 1.411(4)
C(A1 C(B1 1.448(4)
C(A2 N2 1.368(3)
C(A2 C(M2 1.415(4)
C(A2 C(B2 1.447(4)
C(A3 N3 1.373(3)
C(A3 C(M2 1.410(4)
C(A3 C(B3 1.447(4)
C(A4 N3 1.378(3)
C(A4 C(M3 1.403(4)
C(A4 C(B4 1.438(4)
C(A5 N4 1.371(3)
C(A5 C(M3 1.403(4)
C(A5 C(B5 1.443(4)
C(A6 N4 1.366(4)
C(A6 C(M4 1.402(4)
C(A6 C(B6 1.444(4)
C(A7 N5 1.366(3)
C(A7 C(M4 1.407(4)
C(A7 C(B7 1.442(4)
C(A8 N5 1.370(3)
C(A8 C(M1 1.411(4)
C(A8 C(B8 1.447(4)
C(B1 C(B2 1.349(4)
C(B1 H(BA 0.9500
C(B2 H(BB 0.9500
C(B3 C(B4 1.350(4)
C(B3 H(BC 0.9500
C(B4 H(BD 0.9500
C(B5 C(B6 1.346(4)
C(B5 H(BE 0.9500
C(B6 H(BF 0.9500
C(B7 C(B8 1.347(4)
C(B7 H(BG 0.9500
C(B8 H(BH 0.9500
C(M1 C2 1.491(3)
C(M2 C9 1.492(4)
C(M3 C16 1.506(4)
C(M4 C23 1.499(4)
C2 C3 1.394(4)
C2 C8 1.398(4)
C3 C4 1.384(4)
C3 H3A 0.9500
C4 C5 1.393(4)
C4 H4A 0.9500
C5 C7 1.379(4)
C5 C6 1.510(4)
C6 H6A 0.9800
C6 H6B 0.9800
C6 H6C 0.9800
C7 C8 1.389(4)
C7 H7A 0.9500
C8 H8A 0.9500
C9 C10 1.394(4)
C9 C15 1.395(4)
C10 C11 1.385(4)
C10 H10A 0.9500
C11 C12 1.388(4)
C11 H11A 0.9500
C12 C14 1.384(4)
C12 C13 1.515(4)
C13 H13A 0.9800
C13 H13B 0.9800
C13 H13C 0.9800
C14 C15 1.384(4)
C14 H14A 0.9500
C15 H15A 0.9500
C16 C22 1.372(4)
C16 C17 1.388(4)
C17 C18 1.385(4)
C17 H17A 0.9500
C18 C19 1.377(5)
C18 H18A 0.9500
C19 C21 1.377(5)
C19 C20 1.516(4)
C20 H20A 0.9800
C20 H20B 0.9800
C20 H20C 0.9800
C21 C22 1.392(4)
C21 H21A 0.9500
C22 H22A 0.9500
C23 C29 1.382(4)
C23 C24 1.387(4)
C24 C25 1.390(4)
C24 H24A 0.9500
C25 C26 1.378(5)
C25 H25A 0.9500
C26 C28 1.382(5)
C26 C27 1.515(5)
C27 H27A 0.9800
C27 H27B 0.9800
C27 H27C 0.9800
C28 C29 1.384(4)
C28 H28A 0.9500
C29 H29A 0.9500
C30 N6 1.444(6)
C30 C31 1.469(6)
C30 H30A 0.9900
C30 H30B 0.9900
C31 O1 1.411(4)
C31 H31A 0.9900
C31 H31B 0.9900
C32 O1 1.402(4)
C32 C33 1.440(6)
C32 H32A 0.9900
C32 H32B 0.9900
C33 O2 1.418(5)
C33 H33A 0.9900
C33 H33B 0.9900
C34 O2 1.388(5)
C34 C35 1.453(7)
C34 H34A 0.9900
C34 H34B 0.9900
C35 N7 1.450(6)
C35 H35A 0.9900
C35 H35B 0.9900
C36 C37 1.456(7)
C36 N6 1.470(6)
C36 H36A 0.9900
C36 H36B 0.9900
C37 O3 1.418(5)
C37 H37A 0.9900
C37 H37B 0.9900
C38 O3 1.377(5)
C38 C39 1.414(6)
C38 H38A 0.9900
C38 H38B 0.9900
C39 O4 1.415(5)
C39 H39A 0.9900
C39 H39B 0.9900
C40 O4 1.372(5)
C40 C41 1.485(8)
C40 H40A 0.9900
C40 H40B 0.9900
C41 N7 1.492(7)
C41 H41A 0.9900
C41 H41B 0.9900
C42 N6 1.467(6)
C42 C43 1.507(8)
C42 H42A 0.9900
C42 H42B 0.9900
C43 O5 1.404(6)
C43 H43A 0.9900
C43 H43B 0.9900
C44 O5 1.405(5)
C44 C45 1.435(8)
C44 H44A 0.9900
C44 H44B 0.9900
C45 O6 1.411(6)
C45 H45A 0.9900
C45 H45B 0.9900
C46 O6 1.407(7)
C46 C47 1.481(9)
C46 H46A 0.9900
C46 H46B 0.9900
C47 N7 1.475(8)
C47 H47A 0.9900
C47 H47B 0.9900
K1 O5 2.810(3)
K1 O6 2.818(3)
K1 O4 2.828(3)
K1 O1 2.832(2)
K1 O3 2.850(3)
K1 O2 2.854(2)
K1 N7 2.969(3)
K1 N6 2.984(3)
C1S C6S 1.358(6)
C1S C2S 1.362(7)
C1S Cl1 1.758(5)
C2S C3S 1.383(7)
C2S H2SA 0.9500
C3S C4S 1.353(7)
C3S H3SA 0.9500
C4S C5S 1.371(8)
C4S H4SA 0.9500
C5S C6S 1.394(7)
C5S H5SA 0.9500
C6S H6SA 0.9500
